data_4111531
loop_
_publ_author_name
'Arunkumar Natarajan'
'Joel T. Mague'
'V. Ramamurthy'

_publ_section_title
;
 Asymmetric Induction during Yang Cyclization of \a-Oxoamides: The Power
 of a Covalently Linked Chiral Auxiliary Is Enhanced in the Crystalline
 State
;
_journal_name_full 'Journal of the American Chemical Society'
_journal_page_first 3568
_journal_page_last 3576
_journal_paper_doi 10.1021/ja043999p
_journal_volume 127
_journal_year 2005
_chemical_formula_sum 'C25 H30 N2 O6'
_chemical_formula_weight 454.51
_chemical_name_systematic
; 
 ? 
;
_space_group_IT_number 4
_symmetry_cell_setting monoclinic
_symmetry_space_group_name_Hall 'P 2yb'
_symmetry_space_group_name_H-M 'P 1 21 1'
_atom_sites_solution_hydrogens geom
_atom_sites_solution_primary direct
_atom_sites_solution_secondary difmap
_audit_creation_method SHELXL-97
_cell_angle_alpha 90.00
_cell_angle_beta 93.2060(10)
_cell_angle_gamma 90.00
_cell_formula_units_Z 2
_cell_length_a 11.8848(8)
_cell_length_b 7.8596(5)
_cell_length_c 12.7623(8)
_cell_measurement_reflns_used 3270
_cell_measurement_temperature 100(2)
_cell_measurement_theta_max 28.06
_cell_measurement_theta_min 2.28
_cell_volume 1190.26(13)
_computing_cell_refinement 'Bruker SMART'
_computing_data_collection 'Bruker SMART'
_computing_data_reduction 'Bruker SAINT'
_computing_molecular_graphics 'Bruker SHELXTL'
_computing_publication_material 'Bruker SHELXTL'
_computing_structure_refinement 'SHELXL-97 (Sheldrick, 1997)'
_computing_structure_solution 'SHELXS-97 (Sheldrick, 1990)'
_diffrn_ambient_temperature 100(2)
_diffrn_measured_fraction_theta_full 0.972
_diffrn_measured_fraction_theta_max 0.972
_diffrn_measurement_device_type 'CCD area detector'
_diffrn_measurement_method 'phi and omega scans'
_diffrn_radiation_monochromator graphite
_diffrn_radiation_source 'fine-focus sealed tube'
_diffrn_radiation_type MoK\a
_diffrn_radiation_wavelength 0.71073
_diffrn_reflns_av_R_equivalents 0.0400
_diffrn_reflns_av_sigmaI/netI 0.0831
_diffrn_reflns_limit_h_max 15
_diffrn_reflns_limit_h_min -15
_diffrn_reflns_limit_k_max 10
_diffrn_reflns_limit_k_min -10
_diffrn_reflns_limit_l_max 17
_diffrn_reflns_limit_l_min -16
_diffrn_reflns_number 10757
_diffrn_reflns_theta_full 28.30
_diffrn_reflns_theta_max 28.30
_diffrn_reflns_theta_min 1.60
_exptl_absorpt_coefficient_mu 0.091
_exptl_absorpt_correction_T_max 0.950
_exptl_absorpt_correction_T_min 0.757
_exptl_absorpt_correction_type multi-scan
_exptl_absorpt_process_details SADABS
_exptl_crystal_colour Colorless
_exptl_crystal_density_diffrn 1.268
_exptl_crystal_density_meas 0
_exptl_crystal_description Plate
_exptl_crystal_F_000 484
_exptl_crystal_size_max 0.155
_exptl_crystal_size_mid 0.074
_exptl_crystal_size_min 0.028
_refine_diff_density_max 0.359
_refine_diff_density_min -0.202
_refine_diff_density_rms 0.051
_refine_ls_abs_structure_details 'Flack H D (1983), Acta Cryst. A39, 876-881'
_refine_ls_abs_structure_Flack 1.9(13)
_refine_ls_extinction_method none
_refine_ls_goodness_of_fit_ref 1.012
_refine_ls_hydrogen_treatment constr
_refine_ls_matrix_type full
_refine_ls_number_parameters 305
_refine_ls_number_reflns 5531
_refine_ls_number_restraints 1
_refine_ls_restrained_S_all 1.012
_refine_ls_R_factor_all 0.1063
_refine_ls_R_factor_gt 0.0638
_refine_ls_shift/su_max 0.001
_refine_ls_shift/su_mean 0.000
_refine_ls_structure_factor_coef Fsqd
_refine_ls_weighting_details 'calc w=1/[\s^2^(Fo^2^)+(0.0486P)^2^+0.1722P] where P=(Fo^2^+2Fc^2^)/3'
_refine_ls_weighting_scheme calc
_refine_ls_wR_factor_gt 0.1123
_refine_ls_wR_factor_ref 0.1285
_reflns_number_gt 3687
_reflns_number_total 5531
_reflns_threshold_expression >2sigma(I)
_cod_data_source_file ja043999psi20041001_024437.cif
_cod_data_source_block 4
_cod_depositor_comments
;
The following automatic conversions were performed:

'_refine_ls_hydrogen_treatment' value 'constrained' was replaced with
the value 'constr' as specified in the replacement file
'src/cod-tools/trunk/data/replacement-values/replacement_values.lst'.

Automatic conversion script
Id: cif_fix_values 5376 2017-05-30 11:51:03Z andrius 
;
_cod_original_cell_volume 1190.26(18)
_cod_database_code 4111531

loop_
_symmetry_equiv_pos_as_xyz
'x, y, z'
'-x, y+1/2, -z'

loop_
_atom_site_label
_atom_site_type_symbol
_atom_site_fract_x
_atom_site_fract_y
_atom_site_fract_z
_atom_site_U_iso_or_equiv
_atom_site_adp_type
_atom_site_occupancy
_atom_site_symmetry_multiplicity
_atom_site_calc_flag
_atom_site_refinement_flags
O1 O 0.04163(18) 1.2992(3) 0.80015(18) 0.0368(5) Uani 1 1 d .
O2 O -0.08907(18) 1.0287(3) 0.92251(16) 0.0380(6) Uani 1 1 d .
O3 O 0.36420(16) 0.5800(3) 0.67217(15) 0.0308(5) Uani 1 1 d .
O4 O 0.25008(18) 0.1681(3) 0.57809(15) 0.0371(6) Uani 1 1 d .
O5 O 0.43601(17) 0.1179(3) 0.59592(16) 0.0412(6) Uani 1 1 d .
O6 O 0.44312(19) 0.2466(3) 1.24859(15) 0.0405(6) Uani 1 1 d .
H6 H 0.5078 0.2125 1.2684 0.061 Uiso 1 1 calc R
N1 N -0.1230(2) 1.2261(3) 0.7072(2) 0.0332(6) Uani 1 1 d .
N2 N 0.2715(2) 0.3762(3) 0.75777(18) 0.0268(6) Uani 1 1 d .
H2N H 0.2052 0.3597 0.7818 0.014(7) Uiso 1 1 d R
C1 C -0.0326(3) 1.4069(5) 0.5759(3) 0.0401(9) Uani 1 1 d .
H1A H -0.0253 1.3055 0.5322 0.060 Uiso 1 1 calc R
H1B H 0.0363 1.4221 0.6208 0.060 Uiso 1 1 calc R
H1C H -0.0445 1.5070 0.5309 0.060 Uiso 1 1 calc R
C2 C -0.1503(3) 1.5402(5) 0.7122(3) 0.0509(10) Uani 1 1 d .
H2A H -0.0826 1.5600 0.7581 0.076 Uiso 1 1 calc R
H2B H -0.2149 1.5205 0.7552 0.076 Uiso 1 1 calc R
H2C H -0.1648 1.6400 0.6675 0.076 Uiso 1 1 calc R
C3 C -0.1324(3) 1.3856(4) 0.6441(3) 0.0360(8) Uani 1 1 d .
H3 H -0.2011 1.3741 0.5957 0.043 Uiso 1 1 calc R
C4 C -0.2380(3) 1.0362(5) 0.5862(3) 0.0554(10) Uani 1 1 d .
H4A H -0.1674 0.9936 0.5598 0.083 Uiso 1 1 calc R
H4B H -0.2666 1.1299 0.5417 0.083 Uiso 1 1 calc R
H4C H -0.2937 0.9442 0.5851 0.083 Uiso 1 1 calc R
C5 C -0.3224(3) 1.1709(5) 0.7440(3) 0.0559(11) Uani 1 1 d .
H5A H -0.3463 1.2738 0.7055 0.084 Uiso 1 1 calc R
H5B H -0.3063 1.1991 0.8181 0.084 Uiso 1 1 calc R
H5C H -0.3826 1.0858 0.7379 0.084 Uiso 1 1 calc R
C6 C -0.2165(3) 1.0996(5) 0.6981(3) 0.0453(9) Uani 1 1 d .
H6A H -0.1924 0.9991 0.7418 0.054 Uiso 1 1 calc R
C7 C -0.0374(3) 1.2022(4) 0.7792(2) 0.0299(7) Uani 1 1 d .
C8 C -0.0375(3) 1.0386(4) 0.8412(2) 0.0352(8) Uani 1 1 d .
C9 C 0.0434(3) 0.9055(4) 0.8098(3) 0.0321(8) Uani 1 1 d .
C10 C 0.0872(3) 0.9095(4) 0.7114(2) 0.0286(7) Uani 1 1 d .
H10 H 0.0642 0.9961 0.6629 0.034 Uiso 1 1 calc R
C11 C 0.1640(2) 0.7885(4) 0.6837(2) 0.0268(7) Uani 1 1 d .
H11 H 0.1949 0.7932 0.6167 0.032 Uiso 1 1 calc R
C12 C 0.1961(2) 0.6602(4) 0.7531(2) 0.0269(7) Uani 1 1 d .
C13 C 0.1524(3) 0.6545(4) 0.8527(2) 0.0363(8) Uani 1 1 d .
H13 H 0.1741 0.5661 0.9004 0.044 Uiso 1 1 calc R
C14 C 0.0776(3) 0.7784(4) 0.8810(2) 0.0374(8) Uani 1 1 d .
H14 H 0.0493 0.7771 0.9492 0.045 Uiso 1 1 calc R
C15 C 0.2834(2) 0.5357(4) 0.7232(2) 0.0253(7) Uani 1 1 d .
C16 C 0.3546(2) 0.2464(4) 0.7395(2) 0.0266(7) Uani 1 1 d .
H16 H 0.4316 0.2971 0.7491 0.032 Uiso 1 1 calc R
C17 C 0.3445(2) 0.0986(4) 0.8168(2) 0.0311(7) Uani 1 1 d .
H17A H 0.2664 0.0544 0.8102 0.037 Uiso 1 1 calc R
H17B H 0.3952 0.0058 0.7964 0.037 Uiso 1 1 calc R
C18 C 0.2927(3) 0.2131(4) 0.9936(2) 0.0318(7) Uani 1 1 d .
H18 H 0.2192 0.2365 0.9639 0.038 Uiso 1 1 calc R
C19 C 0.3177(3) 0.2490(4) 1.0978(2) 0.0325(8) Uani 1 1 d .
H19 H 0.2623 0.2997 1.1386 0.039 Uiso 1 1 calc R
C20 C 0.4234(3) 0.2115(4) 1.1435(2) 0.0304(7) Uani 1 1 d .
C21 C 0.5038(3) 0.1431(4) 1.0819(2) 0.0334(8) Uani 1 1 d .
H21 H 0.5770 0.1187 1.1118 0.040 Uiso 1 1 calc R
C22 C 0.4783(3) 0.1100(4) 0.9772(2) 0.0325(7) Uani 1 1 d .
H22 H 0.5346 0.0632 0.9358 0.039 Uiso 1 1 calc R
C23 C 0.3726(2) 0.1433(4) 0.9309(2) 0.0267(7) Uani 1 1 d .
C24 C 0.3378(3) 0.1768(4) 0.6277(2) 0.0285(7) Uani 1 1 d .
C25 C 0.4306(3) 0.0291(6) 0.4963(2) 0.0491(10) Uani 1 1 d .
H25A H 0.3907 0.0997 0.4429 0.074 Uiso 1 1 calc R
H25B H 0.3902 -0.0787 0.5034 0.074 Uiso 1 1 calc R
H25C H 0.5071 0.0062 0.4752 0.074 Uiso 1 1 calc R

loop_
_atom_site_aniso_label
_atom_site_aniso_U_11
_atom_site_aniso_U_22
_atom_site_aniso_U_33
_atom_site_aniso_U_23
_atom_site_aniso_U_13
_atom_site_aniso_U_12
O1 0.0290(12) 0.0359(13) 0.0464(14) -0.0028(11) 0.0094(10) -0.0011(11)
O2 0.0403(13) 0.0450(14) 0.0298(12) 0.0009(11) 0.0126(10) 0.0039(11)
O3 0.0304(11) 0.0398(13) 0.0228(10) -0.0008(9) 0.0074(9) -0.0053(10)
O4 0.0326(12) 0.0543(15) 0.0241(11) 0.0017(11) 0.0000(10) 0.0027(11)
O5 0.0308(12) 0.0628(17) 0.0305(12) -0.0110(12) 0.0055(9) 0.0040(12)
O6 0.0427(14) 0.0550(16) 0.0237(12) -0.0045(11) 0.0020(10) 0.0160(12)
N1 0.0301(14) 0.0387(16) 0.0311(14) 0.0000(13) 0.0035(11) 0.0074(13)
N2 0.0221(13) 0.0334(15) 0.0255(14) 0.0023(12) 0.0079(11) 0.0006(11)
C1 0.045(2) 0.046(2) 0.0294(18) 0.0035(17) 0.0004(16) -0.0048(17)
C2 0.055(2) 0.038(2) 0.060(2) -0.003(2) 0.002(2) 0.0052(19)
C3 0.0379(19) 0.0368(19) 0.0325(18) 0.0052(16) -0.0041(15) 0.0082(16)
C4 0.061(3) 0.055(2) 0.050(2) -0.009(2) 0.0078(19) -0.019(2)
C5 0.045(2) 0.064(3) 0.061(2) -0.007(2) 0.0218(18) -0.006(2)
C6 0.046(2) 0.045(2) 0.045(2) 0.0079(18) 0.0095(17) -0.0073(18)
C7 0.0279(17) 0.0346(19) 0.0283(16) -0.0018(14) 0.0118(14) 0.0044(15)
C8 0.0390(19) 0.0327(19) 0.0351(18) -0.0042(16) 0.0132(15) -0.0061(16)
C9 0.0384(19) 0.0267(17) 0.0324(18) -0.0039(14) 0.0134(15) -0.0015(15)
C10 0.0339(18) 0.0269(17) 0.0249(16) -0.0013(13) 0.0002(14) -0.0019(14)
C11 0.0299(17) 0.0333(18) 0.0174(15) -0.0027(13) 0.0034(12) -0.0041(14)
C12 0.0322(16) 0.0255(16) 0.0230(15) -0.0072(13) 0.0032(13) -0.0052(14)
C13 0.050(2) 0.0301(18) 0.0295(17) 0.0029(15) 0.0129(15) 0.0031(17)
C14 0.050(2) 0.034(2) 0.0306(18) 0.0022(16) 0.0206(16) -0.0012(17)
C15 0.0291(17) 0.0324(18) 0.0141(14) -0.0034(13) -0.0011(12) -0.0039(14)
C16 0.0227(15) 0.0350(19) 0.0223(15) 0.0005(14) 0.0027(12) 0.0018(13)
C17 0.0316(17) 0.0341(18) 0.0275(16) -0.0033(14) 0.0002(13) 0.0040(15)
C18 0.0260(16) 0.0369(19) 0.0323(17) 0.0010(15) 0.0005(13) 0.0026(14)
C19 0.0340(18) 0.039(2) 0.0255(16) -0.0001(15) 0.0090(14) 0.0102(15)
C20 0.0379(18) 0.0315(18) 0.0223(16) -0.0002(14) 0.0068(13) -0.0007(14)
C21 0.0294(17) 0.044(2) 0.0260(16) 0.0027(15) -0.0011(13) 0.0072(15)
C22 0.0326(17) 0.0385(19) 0.0272(16) -0.0019(15) 0.0078(13) 0.0041(16)
C23 0.0298(16) 0.0294(17) 0.0213(15) 0.0032(13) 0.0056(12) 0.0003(14)
C24 0.0267(17) 0.0318(18) 0.0274(16) 0.0051(14) 0.0068(13) 0.0018(14)
C25 0.043(2) 0.076(3) 0.0293(18) -0.014(2) 0.0134(16) 0.004(2)

loop_
_atom_type_symbol
_atom_type_description
_atom_type_scat_dispersion_real
_atom_type_scat_dispersion_imag
_atom_type_scat_source
C C 0.0033 0.0016 'International Tables Vol C Tables 4.2.6.8 and 6.1.1.4'
H H 0.0000 0.0000 'International Tables Vol C Tables 4.2.6.8 and 6.1.1.4'
N N 0.0061 0.0033 'International Tables Vol C Tables 4.2.6.8 and 6.1.1.4'
O O 0.0106 0.0060 'International Tables Vol C Tables 4.2.6.8 and 6.1.1.4'

loop_
_geom_angle_atom_site_label_1
_geom_angle_atom_site_label_2
_geom_angle_atom_site_label_3
_geom_angle
C24 O5 C25 115.8(2)
C7 N1 C3 121.2(3)
C7 N1 C6 119.5(3)
C3 N1 C6 119.0(3)
C15 N2 C16 121.4(2)
N1 C3 C2 111.9(3)
N1 C3 C1 111.4(3)
C2 C3 C1 112.3(3)
N1 C6 C4 112.2(3)
N1 C6 C5 110.6(3)
C4 C6 C5 112.5(3)
O1 C7 N1 127.0(3)
O1 C7 C8 115.9(3)
N1 C7 C8 117.0(3)
O2 C8 C9 122.5(3)
O2 C8 C7 120.6(3)
C9 C8 C7 116.0(2)
C10 C9 C14 119.7(3)
C10 C9 C8 120.5(3)
C14 C9 C8 119.8(3)
C11 C10 C9 120.3(3)
C10 C11 C12 120.1(3)
C11 C12 C13 120.1(3)
C11 C12 C15 119.0(2)
C13 C12 C15 120.7(3)
C14 C13 C12 119.5(3)
C13 C14 C9 120.2(3)
O3 C15 N2 122.4(3)
O3 C15 C12 121.4(3)
N2 C15 C12 116.2(3)
N2 C16 C24 110.4(2)
N2 C16 C17 110.6(2)
C24 C16 C17 108.5(2)
C23 C17 C16 114.9(3)
C19 C18 C23 121.3(3)
C18 C19 C20 120.4(3)
O6 C20 C21 123.2(3)
O6 C20 C19 118.0(3)
C21 C20 C19 118.9(3)
C22 C21 C20 120.2(3)
C21 C22 C23 121.6(3)
C22 C23 C18 117.6(3)
C22 C23 C17 120.8(3)
C18 C23 C17 121.6(3)
O4 C24 O5 124.8(3)
O4 C24 C16 125.5(3)
O5 C24 C16 109.6(3)

loop_
_geom_bond_atom_site_label_1
_geom_bond_atom_site_label_2
_geom_bond_distance
O1 C7 1.228(4)
O2 C8 1.237(3)
O3 C15 1.239(3)
O4 C24 1.192(3)
O5 C24 1.339(3)
O5 C25 1.449(4)
O6 C20 1.376(3)
N1 C7 1.345(4)
N1 C3 1.491(4)
N1 C6 1.491(4)
N2 C15 1.339(4)
N2 C16 1.448(4)
C1 C3 1.519(4)
C2 C3 1.516(5)
C4 C6 1.519(5)
C5 C6 1.524(5)
C7 C8 1.510(4)
C8 C9 1.491(4)
C9 C10 1.386(4)
C9 C14 1.395(5)
C10 C11 1.378(4)
C11 C12 1.382(4)
C12 C13 1.400(4)
C12 C15 1.492(4)
C13 C14 1.380(4)
C16 C24 1.530(4)
C16 C17 1.533(4)
C17 C23 1.518(4)
C18 C19 1.375(4)
C18 C23 1.389(4)
C19 C20 1.386(4)
C20 C21 1.380(4)
C21 C22 1.379(4)
C22 C23 1.382(4)

loop_
_geom_hbond_atom_site_label_D
_geom_hbond_atom_site_label_H
_geom_hbond_atom_site_label_A
_geom_hbond_distance_DH
_geom_hbond_distance_HA
_geom_hbond_distance_DA
_geom_hbond_angle_DHA
_geom_hbond_site_symmetry_A
O6 H6 O3 0.84 1.96 2.779(3) 164.4 2_647
N2 H2N O1 0.87 2.03 2.879(3) 165.4 1_545

loop_
_geom_torsion_atom_site_label_1
_geom_torsion_atom_site_label_2
_geom_torsion_atom_site_label_3
_geom_torsion_atom_site_label_4
_geom_torsion
C7 N1 C3 C2 -64.0(4)
C6 N1 C3 C2 109.5(3)
C7 N1 C3 C1 62.6(4)
C6 N1 C3 C1 -123.9(3)
C7 N1 C6 C4 -127.5(3)
C3 N1 C6 C4 58.9(4)
C7 N1 C6 C5 106.0(3)
C3 N1 C6 C5 -67.6(4)
C3 N1 C7 O1 -2.0(5)
C6 N1 C7 O1 -175.4(3)
C3 N1 C7 C8 178.2(3)
C6 N1 C7 C8 4.7(4)
O1 C7 C8 O2 93.1(4)
N1 C7 C8 O2 -87.0(4)
O1 C7 C8 C9 -76.1(3)
N1 C7 C8 C9 103.7(3)
O2 C8 C9 C10 170.9(3)
C7 C8 C9 C10 -20.1(4)
O2 C8 C9 C14 -10.8(5)
C7 C8 C9 C14 158.2(3)
C14 C9 C10 C11 0.2(5)
C8 C9 C10 C11 178.5(3)
C9 C10 C11 C12 1.3(4)
C10 C11 C12 C13 -1.2(4)
C10 C11 C12 C15 -177.1(3)
C11 C12 C13 C14 -0.4(5)
C15 C12 C13 C14 175.5(3)
C12 C13 C14 C9 1.8(5)
C10 C9 C14 C13 -1.7(5)
C8 C9 C14 C13 180.0(3)
C16 N2 C15 O3 1.5(4)
C16 N2 C15 C12 -176.1(2)
C11 C12 C15 O3 36.5(4)
C13 C12 C15 O3 -139.4(3)
C11 C12 C15 N2 -145.9(3)
C13 C12 C15 N2 38.2(4)
C15 N2 C16 C24 -79.7(3)
C15 N2 C16 C17 160.2(2)
N2 C16 C17 C23 -65.6(3)
C24 C16 C17 C23 173.2(2)
C23 C18 C19 C20 -1.8(5)
C18 C19 C20 O6 -178.6(3)
C18 C19 C20 C21 2.2(5)
O6 C20 C21 C22 179.6(3)
C19 C20 C21 C22 -1.2(5)
C20 C21 C22 C23 -0.2(5)
C21 C22 C23 C18 0.6(5)
C21 C22 C23 C17 -177.2(3)
C19 C18 C23 C22 0.4(5)
C19 C18 C23 C17 178.1(3)
C16 C17 C23 C22 -97.4(3)
C16 C17 C23 C18 85.0(3)
C25 O5 C24 O4 -3.8(5)
C25 O5 C24 C16 172.8(3)
N2 C16 C24 O4 -30.1(4)
C17 C16 C24 O4 91.2(4)
N2 C16 C24 O5 153.3(2)
C17 C16 C24 O5 -85.3(3)
